data_4070337
loop_
_publ_author_name
'Johnson, Kevin R. D.'
'Hayes, Paul G.'

_publ_section_title
;
 Synthesis and Reactivity of Dialkyl Lutetium Complexes Supported by a
 Novel Bis(phosphinimine)carbazole Pincer Ligand
;
_journal_issue 21
_journal_name_full Organometallics
_journal_page_first 6352
_journal_paper_doi 10.1021/om900731x
_journal_volume 28
_journal_year 2009
_chemical_formula_moiety 'C50 H41 N3 P2, C6 H6'
_chemical_formula_sum 'C56 H47 N3 P2'
_chemical_formula_weight 823.91
_chemical_name_systematic
;

 ?

;
_space_group_IT_number 2
_symmetry_cell_setting triclinic
_symmetry_space_group_name_Hall '-P 1'
_symmetry_space_group_name_H-M 'P -1'
_atom_sites_solution_hydrogens geom
_atom_sites_solution_primary patterson
_atom_sites_solution_secondary difmap
_audit_creation_method SHELXL-97
_cell_angle_alpha 103.236(4)
_cell_angle_beta 99.522(4)
_cell_angle_gamma 106.150(4)
_cell_formula_units_Z 2
_cell_length_a 9.018(3)
_cell_length_b 14.813(4)
_cell_length_c 19.162(6)
_cell_measurement_reflns_used 723
_cell_measurement_temperature 173(2)
_cell_measurement_theta_max 0.00
_cell_measurement_theta_min 0.00
_cell_volume 2320.4(12)
_computing_cell_refinement 'Bruker SMART'
_computing_data_collection 'Bruker SMART'
_computing_data_reduction 'Bruker SAINT'
_computing_molecular_graphics 'Bruker SHELXTL'
_computing_publication_material 'Bruker SHELXTL'
_computing_structure_refinement 'SHELXL-97 (Sheldrick, 1997)'
_computing_structure_solution 'SHELXS-97 (Sheldrick, 1990)'
_diffrn_ambient_temperature 173(2)
_diffrn_measured_fraction_theta_full 0.997
_diffrn_measured_fraction_theta_max 0.997
_diffrn_measurement_device_type 'CCD area detector'
_diffrn_measurement_method 'phi and omega scans'
_diffrn_radiation_monochromator graphite
_diffrn_radiation_source 'fine-focus sealed tube'
_diffrn_radiation_type MoK\a
_diffrn_radiation_wavelength 0.71073
_diffrn_reflns_av_R_equivalents 0.1800
_diffrn_reflns_av_sigmaI/netI 0.2864
_diffrn_reflns_limit_h_max 11
_diffrn_reflns_limit_h_min -11
_diffrn_reflns_limit_k_max 18
_diffrn_reflns_limit_k_min -18
_diffrn_reflns_limit_l_max 23
_diffrn_reflns_limit_l_min -23
_diffrn_reflns_number 31432
_diffrn_reflns_theta_full 26.37
_diffrn_reflns_theta_max 26.37
_diffrn_reflns_theta_min 1.59
_exptl_absorpt_coefficient_mu 0.134
_exptl_absorpt_correction_T_max 0.7456
_exptl_absorpt_correction_T_min 0.6744
_exptl_absorpt_correction_type multi-scan
_exptl_absorpt_process_details 'SADABS: (Sheldrick 2004)'
_exptl_crystal_colour colourless
_exptl_crystal_density_diffrn 1.179
_exptl_crystal_density_method 'not measured'
_exptl_crystal_description plate
_exptl_crystal_F_000 868
_exptl_crystal_size_max 0.24
_exptl_crystal_size_mid 0.13
_exptl_crystal_size_min 0.08
_refine_diff_density_max 0.259
_refine_diff_density_min -0.260
_refine_diff_density_rms 0.058
_refine_ls_extinction_coef 0.0016(5)
_refine_ls_extinction_expression Fc^*^=kFc[1+0.001xFc^2^\l^3^/sin(2\q)]^-1/4^
_refine_ls_extinction_method SHELXL
_refine_ls_goodness_of_fit_ref 0.809
_refine_ls_hydrogen_treatment constr
_refine_ls_matrix_type full
_refine_ls_number_parameters 553
_refine_ls_number_reflns 9473
_refine_ls_number_restraints 0
_refine_ls_restrained_S_all 0.809
_refine_ls_R_factor_all 0.2336
_refine_ls_R_factor_gt 0.0763
_refine_ls_shift/su_max 0.016
_refine_ls_shift/su_mean 0.003
_refine_ls_structure_factor_coef Fsqd
_refine_ls_weighting_details 'calc w=1/[\s^2^(Fo^2^)+(0.0486P)^2^+0.0000P] where P=(Fo^2^+2Fc^2^)/3'
_refine_ls_weighting_scheme calc
_refine_ls_wR_factor_gt 0.1221
_refine_ls_wR_factor_ref 0.1658
_reflns_number_gt 2877
_reflns_number_total 9473
_reflns_threshold_expression >2sigma(I)
_cod_data_source_file om900731x_si_002.cif
_cod_data_source_block ph08067
_cod_depositor_comments
;
The following automatic conversions were performed:

'_symmetry_cell_setting' value 'Triclinic' changed to 'triclinic'
according to /home/saulius/struct/CIF-dictionaries/cif_core.dic
dictionary named 'cif_core.dic' version 2.4.2 from 2011-04-26.

Automatic conversion script
Id: cif_fix_values 1715 2011-07-08 13:25:40Z adriana 
;
_cod_original_cell_volume 2320.5(12)
_cod_original_sg_symbol_H-M P-1
_cod_database_code 4070337

loop_
_symmetry_equiv_pos_as_xyz
'x, y, z'
'-x, -y, -z'

loop_
_atom_site_label
_atom_site_type_symbol
_atom_site_fract_x
_atom_site_fract_y
_atom_site_fract_z
_atom_site_U_iso_or_equiv
_atom_site_adp_type
_atom_site_occupancy
_atom_site_symmetry_multiplicity
_atom_site_calc_flag
_atom_site_refinement_flags
P2 P 0.21057(16) 0.00709(10) 0.17019(8) 0.0402(4) Uani 1 1 d .
P1 P 0.11925(15) 0.26343(9) 0.43784(8) 0.0337(4) Uani 1 1 d .
C3 C 0.2124(6) 0.0806(4) 0.5580(3) 0.0334(13) Uani 1 1 d .
C11 C 0.2427(5) 0.0147(3) 0.4373(3) 0.0317(12) Uani 1 1 d .
C1 C 0.1683(5) 0.1646(3) 0.4643(3) 0.0316(12) Uani 1 1 d .
C6 C 0.3330(6) -0.1706(4) 0.2898(3) 0.0469(15) Uani 1 1 d .
C2 C 0.1740(5) 0.1550(3) 0.5351(3) 0.0325(13) Uani 1 1 d .
H2 H 0.1500 0.2024 0.5699 0.039 Uiso 1 1 calc R
C8 C 0.2511(5) -0.0460(3) 0.2430(3) 0.0322(12) Uani 1 1 d .
C14 C 0.3855(7) -0.2607(3) 0.2759(3) 0.0614(17) Uani 1 1 d .
H14A H 0.2918 -0.3201 0.2609 0.092 Uiso 1 1 calc R
H14B H 0.4562 -0.2590 0.3213 0.092 Uiso 1 1 calc R
H14C H 0.4424 -0.2613 0.2365 0.092 Uiso 1 1 calc R
C4 C 0.2488(5) 0.0114(4) 0.5092(3) 0.0386(13) Uani 1 1 d .
H4 H 0.2783 -0.0389 0.5248 0.046 Uiso 1 1 calc R
C12 C 0.1993(5) 0.0901(4) 0.4137(3) 0.0353(13) Uani 1 1 d .
C9 C 0.2400(5) -0.0042(3) 0.3139(3) 0.0302(12) Uani 1 1 d .
C7 C 0.2984(6) -0.1289(4) 0.2321(3) 0.0421(14) Uani 1 1 d .
H7 H 0.3078 -0.1586 0.1843 0.050 Uiso 1 1 calc R
C5 C 0.3203(6) -0.1264(3) 0.3606(3) 0.0401(14) Uani 1 1 d .
H5 H 0.3452 -0.1521 0.4004 0.048 Uiso 1 1 calc R
C10 C 0.2704(5) -0.0440(3) 0.3718(3) 0.0342(13) Uani 1 1 d .
C15 C -0.0856(5) 0.2458(3) 0.4409(3) 0.0307(12) Uani 1 1 d .
C20 C -0.1997(6) 0.1977(3) 0.3746(3) 0.0385(13) Uani 1 1 d .
H20 H -0.1673 0.1766 0.3307 0.046 Uiso 1 1 calc R
C17 C -0.2938(6) 0.2600(4) 0.5017(3) 0.0429(14) Uani 1 1 d .
H17 H -0.3260 0.2819 0.5456 0.051 Uiso 1 1 calc R
C19 C -0.3600(6) 0.1803(4) 0.3715(3) 0.0477(15) Uani 1 1 d .
H19 H -0.4379 0.1458 0.3262 0.057 Uiso 1 1 calc R
C16 C -0.1350(6) 0.2747(3) 0.5046(3) 0.0368(13) Uani 1 1 d .
H16 H -0.0585 0.3050 0.5507 0.044 Uiso 1 1 calc R
C33 C 0.0134(5) 0.0143(4) 0.1711(3) 0.0370(13) Uani 1 1 d .
C36 C -0.2786(7) 0.0372(5) 0.1847(3) 0.0635(19) Uani 1 1 d .
H36 H -0.3771 0.0456 0.1902 0.076 Uiso 1 1 calc R
C37 C -0.2487(6) -0.0492(5) 0.1901(3) 0.0582(18) Uani 1 1 d .
H37 H -0.3288 -0.1008 0.1975 0.070 Uiso 1 1 calc R
C35 C -0.1641(7) 0.1091(5) 0.1714(3) 0.0599(17) Uani 1 1 d .
H35 H -0.1834 0.1678 0.1677 0.072 Uiso 1 1 calc R
C34 C -0.0194(6) 0.0973(4) 0.1632(3) 0.0475(15) Uani 1 1 d .
H34 H 0.0573 0.1469 0.1520 0.057 Uiso 1 1 calc R
C38 C -0.1028(6) -0.0596(4) 0.1846(3) 0.0480(15) Uani 1 1 d .
H38 H -0.0818 -0.1174 0.1900 0.058 Uiso 1 1 calc R
N2 N 0.1981(4) 0.0778(3) 0.3402(2) 0.0322(10) Uani 1 1 d .
H2A H 0.1744 0.1159 0.3142 0.039 Uiso 1 1 calc R
N1 N 0.1531(4) 0.2598(3) 0.3591(2) 0.0344(10) Uani 1 1 d .
C13 C 0.2140(6) 0.0757(4) 0.6358(3) 0.0507(15) Uani 1 1 d .
H13A H 0.1202 0.0223 0.6352 0.076 Uiso 1 1 calc R
H13B H 0.2121 0.1381 0.6661 0.076 Uiso 1 1 calc R
H13C H 0.3107 0.0633 0.6566 0.076 Uiso 1 1 calc R
C18 C -0.4052(6) 0.2141(4) 0.4360(4) 0.0543(16) Uani 1 1 d .
H18 H -0.5143 0.2053 0.4342 0.065 Uiso 1 1 calc R
C40 C 0.0528(7) -0.1608(4) 0.0498(3) 0.0539(16) Uani 1 1 d .
H40 H -0.0396 -0.1652 0.0683 0.065 Uiso 1 1 calc R
C44 C 0.3219(7) -0.0781(4) 0.0558(3) 0.0548(16) Uani 1 1 d .
H44 H 0.4177 -0.0246 0.0789 0.066 Uiso 1 1 calc R
C39 C 0.1914(6) -0.0826(4) 0.0853(3) 0.0400(14) Uani 1 1 d .
C26 C 0.3917(6) 0.3871(4) 0.5425(3) 0.0421(14) Uani 1 1 d .
H26 H 0.4305 0.3334 0.5310 0.051 Uiso 1 1 calc R
C21 C 0.2373(5) 0.3745(3) 0.5101(2) 0.0279(12) Uani 1 1 d .
C22 C 0.1828(6) 0.4547(3) 0.5274(3) 0.0394(14) Uani 1 1 d .
H22 H 0.0766 0.4485 0.5054 0.047 Uiso 1 1 calc R
C27 C 0.1366(6) 0.3250(4) 0.3186(3) 0.0337(13) Uani 1 1 d .
C32 C 0.0498(6) 0.3906(4) 0.3311(3) 0.0464(15) Uani 1 1 d .
H32 H -0.0013 0.3934 0.3707 0.056 Uiso 1 1 calc R
C29 C 0.2000(7) 0.3858(4) 0.2163(3) 0.0564(17) Uani 1 1 d .
H29 H 0.2515 0.3845 0.1768 0.068 Uiso 1 1 calc R
C28 C 0.2109(6) 0.3252(4) 0.2601(3) 0.0396(13) Uani 1 1 d .
H28 H 0.2707 0.2822 0.2504 0.048 Uiso 1 1 calc R
C31 C 0.0381(7) 0.4507(4) 0.2866(3) 0.0595(17) Uani 1 1 d .
H31 H -0.0224 0.4936 0.2951 0.071 Uiso 1 1 calc R
C6A C 0.7434(17) 0.6540(8) 0.1474(6) 0.138(4) Uani 1 1 d .
H6A H 0.7372 0.6673 0.1010 0.165 Uiso 1 1 calc R
C2A C 0.8935(10) 0.6749(5) 0.2661(6) 0.098(3) Uani 1 1 d .
H2A1 H 0.9921 0.7024 0.3023 0.117 Uiso 1 1 calc R
C4A C 0.6200(10) 0.5825(5) 0.2306(6) 0.088(3) Uani 1 1 d .
H4A H 0.5280 0.5442 0.2414 0.106 Uiso 1 1 calc R
C1A C 0.8853(13) 0.6893(6) 0.1996(7) 0.120(3) Uani 1 1 d .
H1A H 0.9791 0.7246 0.1882 0.144 Uiso 1 1 calc R
C5A C 0.6094(13) 0.5986(7) 0.1633(6) 0.120(3) Uani 1 1 d .
H5A H 0.5105 0.5720 0.1273 0.144 Uiso 1 1 calc R
C23 C 0.2832(6) 0.5429(4) 0.5763(3) 0.0453(15) Uani 1 1 d .
H23 H 0.2456 0.5971 0.5877 0.054 Uiso 1 1 calc R
C46 C 0.3087(6) 0.1646(4) 0.0797(3) 0.0490(15) Uani 1 1 d .
H46 H 0.2151 0.1100 0.0554 0.059 Uiso 1 1 calc R
C45 C 0.3912(6) 0.1734(4) 0.1494(3) 0.0413(14) Uani 1 1 d .
C24 C 0.4375(6) 0.5530(4) 0.6088(3) 0.0500(15) Uani 1 1 d .
H24 H 0.5054 0.6135 0.6431 0.060 Uiso 1 1 calc R
C25 C 0.4926(6) 0.4749(4) 0.5914(3) 0.0472(15) Uani 1 1 d .
H25 H 0.5993 0.4815 0.6128 0.057 Uiso 1 1 calc R
C42 C 0.1799(8) -0.2272(4) -0.0389(3) 0.0606(17) Uani 1 1 d .
H42 H 0.1766 -0.2781 -0.0803 0.073 Uiso 1 1 calc R
C50 C 0.5262(6) 0.2575(4) 0.1841(3) 0.0444(15) Uani 1 1 d .
H50 H 0.5845 0.2653 0.2324 0.053 Uiso 1 1 calc R
C48 C 0.4924(8) 0.3188(5) 0.0805(4) 0.0697(19) Uani 1 1 d .
H48 H 0.5236 0.3688 0.0572 0.084 Uiso 1 1 calc R
C49 C 0.5764(7) 0.3292(4) 0.1494(4) 0.0596(17) Uani 1 1 d .
H49 H 0.6685 0.3849 0.1736 0.072 Uiso 1 1 calc R
N3 N 0.3488(4) 0.1075(3) 0.1903(2) 0.0400(11) Uani 1 1 d .
C47 C 0.3626(7) 0.2364(5) 0.0445(3) 0.0647(18) Uani 1 1 d .
H47 H 0.3087 0.2279 -0.0047 0.078 Uiso 1 1 calc R
C43 C 0.3179(8) -0.1492(5) -0.0066(3) 0.0690(19) Uani 1 1 d .
H43 H 0.4086 -0.1440 -0.0265 0.083 Uiso 1 1 calc R
C41 C 0.0469(7) -0.2325(4) -0.0121(3) 0.0622(18) Uani 1 1 d .
H41 H -0.0493 -0.2854 -0.0361 0.075 Uiso 1 1 calc R
C30 C 0.1139(8) 0.4484(5) 0.2301(3) 0.0659(19) Uani 1 1 d .
H30 H 0.1068 0.4907 0.2002 0.079 Uiso 1 1 calc R
C3A C 0.7603(12) 0.6205(6) 0.2828(4) 0.083(2) Uani 1 1 d .
H3A H 0.7666 0.6097 0.3300 0.099 Uiso 1 1 calc R

loop_
_atom_site_aniso_label
_atom_site_aniso_U_11
_atom_site_aniso_U_22
_atom_site_aniso_U_33
_atom_site_aniso_U_23
_atom_site_aniso_U_13
_atom_site_aniso_U_12
P2 0.0379(9) 0.0415(9) 0.0392(9) 0.0060(7) 0.0100(7) 0.0140(8)
P1 0.0289(8) 0.0331(8) 0.0444(9) 0.0106(7) 0.0156(7) 0.0150(7)
C3 0.035(3) 0.030(3) 0.037(3) 0.008(3) 0.014(3) 0.010(3)
C11 0.025(3) 0.028(3) 0.046(4) 0.018(3) 0.010(3) 0.008(2)
C1 0.031(3) 0.027(3) 0.045(3) 0.015(3) 0.016(3) 0.016(2)
C6 0.049(4) 0.028(3) 0.065(4) 0.005(3) 0.019(3) 0.019(3)
C2 0.031(3) 0.027(3) 0.038(3) 0.003(3) 0.012(3) 0.009(2)
C8 0.036(3) 0.025(3) 0.030(3) 0.007(2) 0.004(3) 0.004(2)
C14 0.085(5) 0.033(3) 0.077(4) 0.007(3) 0.033(4) 0.036(3)
C4 0.038(3) 0.040(3) 0.046(4) 0.022(3) 0.014(3) 0.017(3)
C12 0.035(3) 0.038(3) 0.031(3) 0.011(3) 0.009(3) 0.008(3)
C9 0.029(3) 0.022(3) 0.042(4) 0.009(3) 0.011(3) 0.011(2)
C7 0.041(3) 0.037(3) 0.048(4) 0.009(3) 0.013(3) 0.013(3)
C5 0.042(3) 0.028(3) 0.059(4) 0.018(3) 0.020(3) 0.017(3)
C10 0.035(3) 0.021(3) 0.047(4) 0.004(3) 0.014(3) 0.011(2)
C15 0.024(3) 0.031(3) 0.037(3) 0.009(3) 0.009(3) 0.008(2)
C20 0.032(3) 0.034(3) 0.054(4) 0.014(3) 0.014(3) 0.012(3)
C17 0.043(4) 0.039(3) 0.059(4) 0.019(3) 0.024(3) 0.020(3)
C19 0.038(4) 0.038(3) 0.054(4) 0.004(3) 0.004(3) 0.005(3)
C16 0.022(3) 0.050(4) 0.049(4) 0.023(3) 0.017(3) 0.017(3)
C33 0.022(3) 0.045(4) 0.043(3) 0.013(3) 0.008(3) 0.010(3)
C36 0.045(4) 0.105(6) 0.045(4) 0.011(4) 0.013(3) 0.040(4)
C37 0.028(4) 0.087(5) 0.043(4) 0.007(4) 0.003(3) 0.006(3)
C35 0.054(4) 0.070(5) 0.063(4) 0.018(4) 0.015(4) 0.033(4)
C34 0.030(3) 0.071(4) 0.050(4) 0.021(3) 0.013(3) 0.024(3)
C38 0.043(4) 0.053(4) 0.044(4) 0.009(3) 0.014(3) 0.011(3)
N2 0.035(3) 0.032(3) 0.040(3) 0.020(2) 0.013(2) 0.019(2)
N1 0.033(2) 0.034(3) 0.047(3) 0.019(2) 0.018(2) 0.015(2)
C13 0.060(4) 0.046(4) 0.048(4) 0.017(3) 0.017(3) 0.013(3)
C18 0.029(3) 0.047(4) 0.083(5) 0.015(4) 0.016(4) 0.008(3)
C40 0.053(4) 0.051(4) 0.048(4) -0.003(3) 0.018(3) 0.014(3)
C44 0.050(4) 0.056(4) 0.048(4) 0.000(3) 0.015(3) 0.011(3)
C39 0.034(3) 0.042(3) 0.033(3) -0.002(3) 0.009(3) 0.005(3)
C26 0.033(3) 0.032(3) 0.062(4) 0.008(3) 0.021(3) 0.011(3)
C21 0.020(3) 0.027(3) 0.041(3) 0.008(2) 0.015(2) 0.012(2)
C22 0.030(3) 0.034(3) 0.058(4) 0.011(3) 0.016(3) 0.017(3)
C27 0.031(3) 0.036(3) 0.030(3) 0.012(3) 0.007(2) 0.003(3)
C32 0.039(3) 0.042(4) 0.064(4) 0.019(3) 0.019(3) 0.016(3)
C29 0.056(4) 0.055(4) 0.055(4) 0.019(4) 0.011(3) 0.013(3)
C28 0.034(3) 0.044(3) 0.040(4) 0.008(3) 0.010(3) 0.014(3)
C31 0.073(5) 0.051(4) 0.071(5) 0.033(4) 0.010(4) 0.036(4)
C6A 0.163(11) 0.142(10) 0.128(9) 0.084(8) 0.029(9) 0.048(9)
C2A 0.104(7) 0.060(5) 0.131(9) 0.020(5) 0.034(6) 0.033(5)
C4A 0.073(6) 0.064(5) 0.125(8) 0.012(6) 0.035(6) 0.025(5)
C1A 0.131(9) 0.089(7) 0.165(11) 0.085(8) 0.045(9) 0.031(6)
C5A 0.139(10) 0.088(7) 0.123(9) 0.016(6) 0.012(8) 0.045(7)
C23 0.045(4) 0.034(3) 0.059(4) 0.009(3) 0.013(3) 0.018(3)
C46 0.032(3) 0.064(4) 0.052(4) 0.028(3) 0.007(3) 0.011(3)
C45 0.033(3) 0.040(3) 0.053(4) 0.014(3) 0.016(3) 0.012(3)
C24 0.038(4) 0.042(4) 0.055(4) 0.000(3) 0.006(3) 0.004(3)
C25 0.032(3) 0.047(4) 0.059(4) 0.006(3) 0.006(3) 0.018(3)
C42 0.063(5) 0.068(5) 0.043(4) 0.000(3) 0.012(4) 0.024(4)
C50 0.032(3) 0.043(4) 0.056(4) 0.006(3) 0.017(3) 0.012(3)
C48 0.060(5) 0.060(5) 0.102(6) 0.038(4) 0.030(4) 0.022(4)
C49 0.043(4) 0.055(4) 0.084(5) 0.018(4) 0.025(4) 0.017(3)
N3 0.033(3) 0.035(3) 0.049(3) 0.007(2) 0.012(2) 0.010(2)
C47 0.061(4) 0.081(5) 0.060(4) 0.037(4) 0.022(4) 0.019(4)
C43 0.061(5) 0.088(5) 0.064(5) 0.010(4) 0.031(4) 0.034(4)
C41 0.055(4) 0.061(4) 0.052(4) -0.010(3) 0.014(3) 0.011(3)
C30 0.071(5) 0.060(5) 0.057(5) 0.034(4) 0.001(4) 0.001(4)
C3A 0.093(6) 0.078(6) 0.090(6) 0.020(5) 0.043(6) 0.040(5)

loop_
_atom_type_symbol
_atom_type_description
_atom_type_scat_dispersion_real
_atom_type_scat_dispersion_imag
_atom_type_scat_source
C C 0.0033 0.0016 'International Tables Vol C Tables 4.2.6.8 and 6.1.1.4'
H H 0.0000 0.0000 'International Tables Vol C Tables 4.2.6.8 and 6.1.1.4'
N N 0.0061 0.0033 'International Tables Vol C Tables 4.2.6.8 and 6.1.1.4'
P P 0.1023 0.0942 'International Tables Vol C Tables 4.2.6.8 and 6.1.1.4'

loop_
_geom_angle_atom_site_label_1
_geom_angle_atom_site_label_2
_geom_angle_atom_site_label_3
_geom_angle
N3 P2 C8 106.0(2)
N3 P2 C39 116.7(2)
C8 P2 C39 106.6(2)
N3 P2 C33 116.2(2)
C8 P2 C33 103.0(2)
C39 P2 C33 106.9(2)
N1 P1 C1 107.2(2)
N1 P1 C21 114.8(2)
C1 P1 C21 106.6(2)
N1 P1 C15 114.8(2)
C1 P1 C15 106.5(2)
C21 P1 C15 106.4(2)
C4 C3 C2 119.3(5)
C4 C3 C13 120.5(5)
C2 C3 C13 120.2(4)
C4 C11 C12 120.1(5)
C4 C11 C10 135.7(5)
C12 C11 C10 104.1(4)
C2 C1 C12 115.9(4)
C2 C1 P1 122.1(4)
C12 C1 P1 122.0(4)
C5 C6 C7 118.9(5)
C5 C6 C14 120.2(5)
C7 C6 C14 120.8(5)
C3 C2 C1 124.0(4)
C3 C2 H2 118.0
C1 C2 H2 118.0
C9 C8 C7 117.1(5)
C9 C8 P2 120.9(4)
C7 C8 P2 122.0(4)
C6 C14 H14A 109.5
C6 C14 H14B 109.5
H14A C14 H14B 109.5
C6 C14 H14C 109.5
H14A C14 H14C 109.5
H14B C14 H14C 109.5
C3 C4 C11 120.2(5)
C3 C4 H4 119.9
C11 C4 H4 119.9
N2 C12 C1 129.5(5)
N2 C12 C11 110.0(4)
C1 C12 C11 120.4(5)
N2 C9 C8 129.3(5)
N2 C9 C10 108.4(4)
C8 C9 C10 122.3(5)
C8 C7 C6 122.3(5)
C8 C7 H7 118.8
C6 C7 H7 118.8
C10 C5 C6 119.1(5)
C10 C5 H5 120.4
C6 C5 H5 120.4
C9 C10 C5 120.2(5)
C9 C10 C11 108.5(4)
C5 C10 C11 131.3(5)
C16 C15 C20 118.8(4)
C16 C15 P1 124.4(4)
C20 C15 P1 116.7(4)
C19 C20 C15 120.9(5)
C19 C20 H20 119.5
C15 C20 H20 119.5
C18 C17 C16 120.1(5)
C18 C17 H17 119.9
C16 C17 H17 119.9
C20 C19 C18 118.8(5)
C20 C19 H19 120.6
C18 C19 H19 120.6
C17 C16 C15 120.6(5)
C17 C16 H16 119.7
C15 C16 H16 119.7
C34 C33 C38 119.0(5)
C34 C33 P2 119.4(4)
C38 C33 P2 121.4(4)
C35 C36 C37 119.1(6)
C35 C36 H36 120.5
C37 C36 H36 120.5
C38 C37 C36 120.2(6)
C38 C37 H37 119.9
C36 C37 H37 119.9
C36 C35 C34 120.8(6)
C36 C35 H35 119.6
C34 C35 H35 119.6
C33 C34 C35 120.5(5)
C33 C34 H34 119.7
C35 C34 H34 119.7
C37 C38 C33 120.3(5)
C37 C38 H38 119.9
C33 C38 H38 119.9
C12 N2 C9 109.0(4)
C12 N2 H2A 125.5
C9 N2 H2A 125.5
C27 N1 P1 126.7(3)
C3 C13 H13A 109.5
C3 C13 H13B 109.5
H13A C13 H13B 109.5
C3 C13 H13C 109.5
H13A C13 H13C 109.5
H13B C13 H13C 109.5
C17 C18 C19 120.6(5)
C17 C18 H18 119.7
C19 C18 H18 119.7
C41 C40 C39 121.0(5)
C41 C40 H40 119.5
C39 C40 H40 119.5
C39 C44 C43 122.2(5)
C39 C44 H44 118.9
C43 C44 H44 118.9
C44 C39 C40 117.6(5)
C44 C39 P2 119.5(4)
C40 C39 P2 122.8(4)
C21 C26 C25 122.2(5)
C21 C26 H26 118.9
C25 C26 H26 118.9
C26 C21 C22 118.0(4)
C26 C21 P1 120.0(4)
C22 C21 P1 121.4(4)
C23 C22 C21 120.1(5)
C23 C22 H22 120.0
C21 C22 H22 120.0
N1 C27 C28 117.5(5)
N1 C27 C32 125.6(5)
C28 C27 C32 116.9(5)
C31 C32 C27 121.0(5)
C31 C32 H32 119.5
C27 C32 H32 119.5
C28 C29 C30 119.3(6)
C28 C29 H29 120.3
C30 C29 H29 120.3
C29 C28 C27 121.9(5)
C29 C28 H28 119.0
C27 C28 H28 119.0
C30 C31 C32 119.9(6)
C30 C31 H31 120.1
C32 C31 H31 120.1
C1A C6A C5A 118.9(10)
C1A C6A H6A 120.5
C5A C6A H6A 120.5
C1A C2A C3A 120.6(9)
C1A C2A H2A1 119.7
C3A C2A H2A1 119.7
C5A C4A C3A 120.9(9)
C5A C4A H4A 119.6
C3A C4A H4A 119.5
C2A C1A C6A 120.9(10)
C2A C1A H1A 119.6
C6A C1A H1A 119.6
C4A C5A C6A 119.6(10)
C4A C5A H5A 120.2
C6A C5A H5A 120.2
C24 C23 C22 120.6(5)
C24 C23 H23 119.7
C22 C23 H23 119.7
C45 C46 C47 120.1(5)
C45 C46 H46 120.0
C47 C46 H46 120.0
C46 C45 N3 125.4(5)
C46 C45 C50 117.8(5)
N3 C45 C50 116.8(5)
C25 C24 C23 119.7(5)
C25 C24 H24 120.2
C23 C24 H24 120.2
C24 C25 C26 119.4(5)
C24 C25 H25 120.3
C26 C25 H25 120.3
C41 C42 C43 120.7(6)
C41 C42 H42 119.7
C43 C42 H42 119.7
C49 C50 C45 121.7(5)
C49 C50 H50 119.2
C45 C50 H50 119.2
C49 C48 C47 120.2(6)
C49 C48 H48 119.9
C47 C48 H48 119.9
C48 C49 C50 119.4(6)
C48 C49 H49 120.3
C50 C49 H49 120.3
C45 N3 P2 131.3(4)
C48 C47 C46 120.7(6)
C48 C47 H47 119.6
C46 C47 H47 119.6
C42 C43 C44 118.5(5)
C42 C43 H43 120.7
C44 C43 H43 120.7
C42 C41 C40 119.9(6)
C42 C41 H41 120.0
C40 C41 H41 120.0
C31 C30 C29 121.0(6)
C31 C30 H30 119.5
C29 C30 H30 119.5
C4A C3A C2A 119.0(8)
C4A C3A H3A 120.5
C2A C3A H3A 120.5

loop_
_geom_bond_atom_site_label_1
_geom_bond_atom_site_label_2
_geom_bond_distance
P2 N3 1.569(4)
P2 C8 1.786(5)
P2 C39 1.797(5)
P2 C33 1.813(5)
P1 N1 1.581(4)
P1 C1 1.795(5)
P1 C21 1.803(5)
P1 C15 1.805(5)
C3 C4 1.372(6)
C3 C2 1.383(6)
C3 C13 1.506(6)
C11 C4 1.382(6)
C11 C12 1.421(6)
C11 C10 1.457(6)
C1 C2 1.390(6)
C1 C12 1.417(6)
C6 C5 1.403(6)
C6 C7 1.415(7)
C6 C14 1.520(6)
C2 H2 0.9500
C8 C9 1.390(6)
C8 C7 1.393(6)
C14 H14A 0.9800
C14 H14B 0.9800
C14 H14C 0.9800
C4 H4 0.9500
C12 N2 1.377(5)
C9 N2 1.382(5)
C9 C10 1.393(6)
C7 H7 0.9500
C5 C10 1.399(6)
C5 H5 0.9500
C15 C16 1.385(6)
C15 C20 1.387(6)
C20 C19 1.385(6)
C20 H20 0.9500
C17 C18 1.367(6)
C17 C16 1.377(6)
C17 H17 0.9500
C19 C18 1.392(7)
C19 H19 0.9500
C16 H16 0.9500
C33 C34 1.377(6)
C33 C38 1.395(6)
C36 C35 1.365(7)
C36 C37 1.402(7)
C36 H36 0.9500
C37 C38 1.384(7)
C37 H37 0.9500
C35 C34 1.393(7)
C35 H35 0.9500
C34 H34 0.9500
C38 H38 0.9500
N2 H2A 0.8800
N1 C27 1.393(5)
C13 H13A 0.9800
C13 H13B 0.9800
C13 H13C 0.9800
C18 H18 0.9500
C40 C41 1.382(6)
C40 C39 1.386(6)
C40 H40 0.9500
C44 C39 1.380(6)
C44 C43 1.389(7)
C44 H44 0.9500
C26 C21 1.370(6)
C26 C25 1.378(6)
C26 H26 0.9500
C21 C22 1.401(6)
C22 C23 1.380(6)
C22 H22 0.9500
C27 C28 1.399(6)
C27 C32 1.411(6)
C32 C31 1.378(6)
C32 H32 0.9500
C29 C28 1.374(7)
C29 C30 1.375(7)
C29 H29 0.9500
C28 H28 0.9500
C31 C30 1.372(7)
C31 H31 0.9500
C6A C1A 1.370(11)
C6A C5A 1.383(11)
C6A H6A 0.9500
C2A C1A 1.333(10)
C2A C3A 1.380(9)
C2A H2A1 0.9500
C4A C5A 1.358(10)
C4A C3A 1.357(9)
C4A H4A 0.9500
C1A H1A 0.9500
C5A H5A 0.9500
C23 C24 1.379(6)
C23 H23 0.9500
C46 C45 1.375(6)
C46 C47 1.404(7)
C46 H46 0.9500
C45 N3 1.398(6)
C45 C50 1.409(6)
C24 C25 1.377(6)
C24 H24 0.9500
C25 H25 0.9500
C42 C41 1.371(7)
C42 C43 1.373(7)
C42 H42 0.9500
C50 C49 1.388(7)
C50 H50 0.9500
C48 C49 1.361(7)
C48 C47 1.374(7)
C48 H48 0.9500
C49 H49 0.9500
C47 H47 0.9500
C43 H43 0.9500
C41 H41 0.9500
C30 H30 0.9500
C3A H3A 0.9500

loop_
_geom_hbond_atom_site_label_D
_geom_hbond_atom_site_label_H
_geom_hbond_atom_site_label_A
_geom_hbond_distance_DH
_geom_hbond_distance_HA
_geom_hbond_distance_DA
_geom_hbond_angle_DHA
N2 H2A N1 0.88 2.18 2.789(5) 125.7
N2 H2A N3 0.88 3.06 3.441(5) 108.7

loop_
_geom_torsion_atom_site_label_1
_geom_torsion_atom_site_label_2
_geom_torsion_atom_site_label_3
_geom_torsion_atom_site_label_4
_geom_torsion
N1 P1 C1 C2 170.6(4)
C21 P1 C1 C2 47.3(4)
C15 P1 C1 C2 -66.0(4)
N1 P1 C1 C12 -11.1(4)
C21 P1 C1 C12 -134.4(4)
C15 P1 C1 C12 112.3(4)
C4 C3 C2 C1 0.5(7)
C13 C3 C2 C1 -179.4(4)
C12 C1 C2 C3 2.2(7)
P1 C1 C2 C3 -179.4(4)
N3 P2 C8 C9 68.4(4)
C39 P2 C8 C9 -166.6(4)
C33 P2 C8 C9 -54.2(4)
N3 P2 C8 C7 -110.1(4)
C39 P2 C8 C7 14.9(5)
C33 P2 C8 C7 127.3(4)
C2 C3 C4 C11 -1.8(7)
C13 C3 C4 C11 178.1(4)
C12 C11 C4 C3 0.3(7)
C10 C11 C4 C3 -179.3(5)
C2 C1 C12 N2 178.0(4)
P1 C1 C12 N2 -0.4(7)
C2 C1 C12 C11 -3.6(6)
P1 C1 C12 C11 178.0(3)
C4 C11 C12 N2 -178.8(4)
C10 C11 C12 N2 0.9(5)
C4 C11 C12 C1 2.5(7)
C10 C11 C12 C1 -177.8(4)
C7 C8 C9 N2 179.3(4)
P2 C8 C9 N2 0.7(7)
C7 C8 C9 C10 -1.6(7)
P2 C8 C9 C10 179.8(4)
C9 C8 C7 C6 0.5(7)
P2 C8 C7 C6 179.0(4)
C5 C6 C7 C8 -0.4(7)
C14 C6 C7 C8 -179.6(5)
C7 C6 C5 C10 1.4(7)
C14 C6 C5 C10 -179.4(4)
N2 C9 C10 C5 -178.1(4)
C8 C9 C10 C5 2.7(7)
N2 C9 C10 C11 1.3(5)
C8 C9 C10 C11 -177.9(4)
C6 C5 C10 C9 -2.5(7)
C6 C5 C10 C11 178.3(5)
C4 C11 C10 C9 178.3(5)
C12 C11 C10 C9 -1.3(5)
C4 C11 C10 C5 -2.4(9)
C12 C11 C10 C5 177.9(5)
N1 P1 C15 C16 -159.4(4)
C1 P1 C15 C16 82.2(4)
C21 P1 C15 C16 -31.3(5)
N1 P1 C15 C20 22.1(4)
C1 P1 C15 C20 -96.3(4)
C21 P1 C15 C20 150.3(4)
C16 C15 C20 C19 1.0(7)
P1 C15 C20 C19 179.6(4)
C15 C20 C19 C18 1.7(7)
C18 C17 C16 C15 1.7(7)
C20 C15 C16 C17 -2.8(7)
P1 C15 C16 C17 178.8(4)
N3 P2 C33 C34 22.4(5)
C8 P2 C33 C34 137.8(4)
C39 P2 C33 C34 -110.0(4)
N3 P2 C33 C38 -153.3(4)
C8 P2 C33 C38 -37.9(5)
C39 P2 C33 C38 74.3(4)
C35 C36 C37 C38 2.3(8)
C37 C36 C35 C34 0.0(8)
C38 C33 C34 C35 2.5(8)
P2 C33 C34 C35 -173.3(4)
C36 C35 C34 C33 -2.5(8)
C36 C37 C38 C33 -2.2(8)
C34 C33 C38 C37 -0.2(7)
P2 C33 C38 C37 175.5(4)
C1 C12 N2 C9 178.4(4)
C11 C12 N2 C9 -0.1(5)
C8 C9 N2 C12 178.4(4)
C10 C9 N2 C12 -0.8(5)
C1 P1 N1 C27 -177.7(4)
C21 P1 N1 C27 -59.6(4)
C15 P1 N1 C27 64.2(4)
C16 C17 C18 C19 1.1(8)
C20 C19 C18 C17 -2.8(8)
C43 C44 C39 C40 -0.9(8)
C43 C44 C39 P2 175.3(4)
C41 C40 C39 C44 1.2(8)
C41 C40 C39 P2 -174.8(4)
N3 P2 C39 C44 23.3(5)
C8 P2 C39 C44 -94.9(5)
C33 P2 C39 C44 155.4(4)
N3 P2 C39 C40 -160.7(4)
C8 P2 C39 C40 81.1(5)
C33 P2 C39 C40 -28.6(5)
C25 C26 C21 C22 0.5(7)
C25 C26 C21 P1 172.0(4)
N1 P1 C21 C26 -79.1(4)
C1 P1 C21 C26 39.4(4)
C15 P1 C21 C26 152.8(4)
N1 P1 C21 C22 92.1(4)
C1 P1 C21 C22 -149.4(4)
C15 P1 C21 C22 -36.0(4)
C26 C21 C22 C23 -0.6(7)
P1 C21 C22 C23 -171.9(4)
P1 N1 C27 C28 163.5(3)
P1 N1 C27 C32 -17.1(7)
N1 C27 C32 C31 -178.5(5)
C28 C27 C32 C31 0.8(7)
C30 C29 C28 C27 0.1(8)
N1 C27 C28 C29 179.1(4)
C32 C27 C28 C29 -0.3(7)
C27 C32 C31 C30 -1.2(8)
C3A C2A C1A C6A 2.7(13)
C5A C6A C1A C2A -3.2(15)
C3A C4A C5A C6A 0.3(13)
C1A C6A C5A C4A 1.7(15)
C21 C22 C23 C24 -0.2(8)
C47 C46 C45 N3 179.4(5)
C47 C46 C45 C50 2.0(8)
C22 C23 C24 C25 1.1(8)
C23 C24 C25 C26 -1.1(8)
C21 C26 C25 C24 0.3(8)
C46 C45 C50 C49 -0.5(7)
N3 C45 C50 C49 -178.1(4)
C47 C48 C49 C50 -2.4(9)
C45 C50 C49 C48 0.7(8)
C46 C45 N3 P2 3.8(8)
C50 C45 N3 P2 -178.8(4)
C8 P2 N3 C45 170.0(4)
C39 P2 N3 C45 51.5(5)
C33 P2 N3 C45 -76.2(5)
C49 C48 C47 C46 3.9(9)
C45 C46 C47 C48 -3.8(8)
C41 C42 C43 C44 2.9(9)
C39 C44 C43 C42 -1.1(9)
C43 C42 C41 C40 -2.6(9)
C39 C40 C41 C42 0.5(9)
C32 C31 C30 C29 1.0(9)
C28 C29 C30 C31 -0.4(9)
C5A C4A C3A C2A -0.9(11)
C1A C2A C3A C4A -0.6(11)

loop_
_cod_related_entry_id
_cod_related_entry_database
_cod_related_entry_code
1 ChemSpider 30659760
